data_4317545
loop_
_publ_author_name
'Carlo Bellitto'
'Fulvio Federici'
'Marcello Colapietro'
'Gustavo Portalone'
'Daniela Caschera'

_publ_contact_author_address
; CNR-Istituto di Chimica dei Materiali,
   Via Salaria Km 29.5, C.P. 10,
   I-00016 Monterotondo Stazione (Roma),
   Italy
;
_publ_contact_author_email carlo@mlib.cnr.it
_publ_contact_author_name 'Dr Carlo Bellitto'
_publ_contact_author_phone 00390690672319
_publ_section_title
;
 X-ray Single-Crystal Structure and Magnetic Properties of
 Fe[CH3PO3)].H2O: A Layered Weak Ferromagnet
;
_journal_name_full 'Inorganic Chemistry'
_journal_page_first 709
_journal_page_last 714
_journal_paper_doi 10.1021/ic0107126
_journal_volume 41
_journal_year 2002
_chemical_formula_sum 'C H5 Fe O4 P'
_chemical_formula_weight 167.87
_space_group_IT_number 33
_symmetry_Int_Tables_number 33
_symmetry_space_group_name_Hall 'P 2c -2n'
_symmetry_space_group_name_H-M 'P n a 21'
_audit_creation_method PARSTCIF
_cell_angle_alpha 90.00(0)
_cell_angle_beta 90.00(0)
_cell_angle_gamma 90.00(0)
_cell_formula_units_Z 4.00
_cell_length_a 17.538(2)
_cell_length_b 4.8140(9)
_cell_length_c 5.719(1)
_cell_measurement_radiation MoK\a
_cell_measurement_reflns_used 14
_cell_measurement_temperature 298
_cell_measurement_theta_max 12
_cell_measurement_theta_min 5
_cell_measurement_wavelength 0.71069
_cell_volume 482.84(14)
_diffrn_ambient_temperature ?
_diffrn_measurement_device_type 'Huber XCS'
_diffrn_measurement_method '( scan'
_diffrn_radiation_detector 'scintillator counter'
_diffrn_radiation_monochromator graphite
_diffrn_radiation_source tube
_diffrn_radiation_type MoK\a
_diffrn_radiation_wavelength 0.71069
_diffrn_reflns_av_R_equivalents 0.018
_diffrn_reflns_limit_h_max 24
_diffrn_reflns_limit_h_min -24
_diffrn_reflns_limit_k_max 6
_diffrn_reflns_limit_k_min 0
_diffrn_reflns_limit_l_max 8
_diffrn_reflns_limit_l_min -8
_diffrn_reflns_number 603
_diffrn_reflns_reduction_process ' ......'
_diffrn_reflns_theta_max 20
_diffrn_reflns_theta_min 2
_diffrn_standards_decay_% <3%
_diffrn_standards_number 3
_exptl_absorpt_coefficient_mu 3.3507
_exptl_crystal_colour colourless
_exptl_crystal_density_diffrn 2.3092
_exptl_crystal_density_meas 2.06
_exptl_crystal_density_method flo
_exptl_crystal_description ' ......'
_exptl_crystal_F_000 336.0
_exptl_crystal_size_max 0.2
_exptl_crystal_size_mid 0.2
_exptl_crystal_size_min 0.1
_refine_ls_abs_structure_details ' ......'
_refine_ls_goodness_of_fit_all 0.985
_refine_ls_hydrogen_treatment no
_refine_ls_matrix_type full
_refine_ls_number_parameters 63
_refine_ls_number_reflns 603
_refine_ls_R_factor_all 0.0363
_refine_ls_shift/su_max 0.0
_refine_ls_weighting_details 'w = 1/(a+b(Fo(+c(Fo(2)'
_refine_ls_weighting_scheme calc
_refine_ls_wR_factor_all 0.0516
_reflns_number_total 2156
_cod_data_source_file ic0107126.cif
_cod_data_source_block (I)
_cod_depositor_comments
;
 Changing the _atom_site_occupancy data item value from '.' to '1'
 for all fully occupied atom sites.

 Antanas Vaitkus,
 2017-02-19

 Marking attached hydrogen atoms.

 Antanas Vaitkus,
 2017-02-15

The following automatic conversions were performed:

'_cell_measurement_temperature' value '298K' was changed to '298' -
the value should be numeric and without a unit
designator.

'_diffrn_ambient_temperature' value 'yes' was changed to
'?' - the value is undefined or not given.

Automatic conversion script
Id: cif_fix_values 1569 2011-02-09 13:29:24Z adriana 

The following automatic conversions were performed:

'_refine_ls_weighting_scheme' value '1/(a+b(Fo(+c(Fo(2)' was changed
to 'calc'. New tag '_refine_ls_weighting_details' was created. The
value of the new tag was set to 'w = 1/(a+b(Fo(+c(Fo(2)'.

Automatic conversion script
Id: cif_fix_values 3143 2015-03-26 13:38:13Z robertas 
;
_cod_original_cell_volume 482.8(2)
_cod_original_sg_symbol_H-M ' P n a 21 '
_cod_original_formula_sum 'Fe1 P1 C1 H5 O4 '
_cod_database_code 4317545

loop_
_symmetry_equiv_pos_as_xyz
x,y,z
-x+1/2,y+1/2,z+1/2
x+1/2,-y+1/2,z
-x,-y,z+1/2

loop_
_atom_site_label
_atom_site_fract_x
_atom_site_fract_y
_atom_site_fract_z
_atom_site_U_iso_or_equiv
_atom_site_adp_type
_atom_site_type_symbol
_atom_site_calc_flag
_atom_site_occupancy
_atom_site_disorder_group
_atom_site_attached_hydrogens
Fe(1) 0.76251(4) 0.3480(1) 0.19700(0) 0.0172(2) Uani Fe . 1 . 0
P(1) 0.84605(7) 0.2852(3) -0.3036(9) 0.0159(3) Uani P . 1 . 0
O(1) 0.8090(10) 0.1504(20) -0.5077(20) 0.0214(31) Uani O . 1 . 0
O(2) 0.8089(10) 0.1376(21) -0.0802(20) 0.0218(33) Uani O . 1 . 0
O(3) 0.8360(2) 0.5982(7) -0.3047(30) 0.0225(11) Uani O . 1 . 0
O(4) 0.8561(2) 0.6509(9) 0.1938(22) 0.0267(12) Uani O . 1 . 2
C(1) 0.9452(3) 0.2060(12) -0.2929(57) 0.0350(22) Uani C . 1 . 0
H(1) 0.9699(3) 0.2960(12) -0.1777(57) 0.0004(0) Uiso H . 1 . 0
H(2) 0.9514(3) 0.0105(12) -0.2968(57) 0.0004(0) Uiso H . 1 . 0
H(3) 0.9663(3) 0.2743(12) -0.4510(57) 0.0004(0) Uiso H . 1 . 0

loop_
_atom_site_aniso_label
_atom_site_aniso_U_11
_atom_site_aniso_U_22
_atom_site_aniso_U_33
_atom_site_aniso_U_23
_atom_site_aniso_U_13
_atom_site_aniso_U_12
Fe(1) 0.018(0) 0.083(3) 0.080(2) 0.000(11) -0.003(6) 0.003(1)
P(1) 0.016(0) 0.092(5) 0.075(3) 0.088(27) 0.006(9) 0.000(2)
O(1) 0.021(5) 0.106(38) 0.111(29) 0.062(38) -0.022(16) 0.035(17)
O(2) 0.024(5) 0.103(37) 0.096(26) 0.110(39) 0.020(16) -0.035(16)
O(3) 0.021(1) 0.083(13) 0.150(13) 0.155(77) -0.014(28) -0.003(6)
O(4) 0.022(1) 0.208(18) 0.126(13) -0.301(61) 0.028(19) -0.030(7)
C(1) 0.015(2) 0.233(25) 0.324(33) 0.108(**) 0.038(37) 0.011(10)

loop_
_atom_type_symbol
_atom_type_number_in_cell
_atom_type_description
_atom_type_scat_dispersion_real
_atom_type_scat_dispersion_imag
_atom_type_scat_source
Fe 4 'Iron        ' 0.3463 0.8444 'Int. Tab. C, 4.2.6.8, 6.1.1.4'
'P ' 4 'Phosphorus  ' 0.1023 0.0942 'Int. Tab. C, 4.2.6.8, 6.1.1.4'
'O ' 4 'Oxygen      ' 0.0106 0.0060 'Int. Tab. C, 4.2.6.8, 6.1.1.4'
'C ' 4 'Carbon      ' 0.0033 0.0016 'Int. Tab. C, 4.2.6.8, 6.1.1.4'
'H ' 12 'Hydrogen    ' 0.0000 0.0000 'Int. Tab. C, 4.2.6.8, 6.1.1.4'

loop_
_geom_angle_atom_site_label_1
_geom_angle_atom_site_label_2
_geom_angle_atom_site_label_3
_geom_angle
_geom_angle_site_symmetry_1
_geom_angle_site_symmetry_2
_geom_angle_site_symmetry_3
_geom_angle_publ_flag
O(2) Fe(1) O(4) 91.4(4) . . . no
O(1) P(1) O(2) 104.8(7) . . . no
O(1) P(1) O(3) 112.3(4) . . . no
O(1) P(1) C(1) 111.1(7) . . . no
O(2) P(1) O(3) 113.4(4) . . . no
O(2) P(1) C(1) 106.0(7) . . . no
O(3) P(1) C(1) 109.0(2) . . . no
Fe(1) O(2) P(1) 124.0(7) . . . no
P(1) C(1) H(1) 113.1(6) . . . no
P(1) C(1) H(2) 109.0(6) . . . no
P(1) C(1) H(3) 104.6(5) . . . no
H(1) C(1) H(2) 116.0(9) . . . no
H(1) C(1) H(3) 108(3) . . . no
H(2) C(1) H(3) 104.7(9) . . . no

loop_
_geom_bond_atom_site_label_1
_geom_bond_atom_site_label_2
_geom_bond_distance
_geom_bond_site_symmetry_1
_geom_bond_site_symmetry_2
_geom_bond_publ_flag
Fe(1) O(2) 2.05(1) . . no
Fe(1) O(4) 2.196(4) . . no
P(1) O(1) 1.48(1) . . no
P(1) O(2) 1.60(1) . . no
P(1) O(3) 1.517(4) . . no
P(1) C(1) 1.781(6) . . no
C(1) H(1) 0.90(3) . . no
C(1) H(2) 0.948(9) . . no
C(1) H(3) 1.03(4) . . no

loop_
_geom_contact_atom_site_label_1
_geom_contact_atom_site_label_2
_geom_contact_distance
O(1) O(2) 2.445(16)
O(1) O(3) 2.494(14)

loop_
_geom_torsion_atom_site_label_1
_geom_torsion_atom_site_label_2
_geom_torsion_atom_site_label_3
_geom_torsion_atom_site_label_4
_geom_torsion
_geom_torsion_site_symmetry_1
_geom_torsion_site_symmetry_2
_geom_torsion_site_symmetry_3
_geom_torsion_site_symmetry_4
_geom_torsion_publ_flag
O(4) Fe(1) O(2) P(1) -41.5(9) . . . . no
O(1) P(1) O(2) Fe(1) -129.3(9) . . . . no
O(3) P(1) O(2) Fe(1) -5(1) . . . . no
C(1) P(1) O(2) Fe(1) 113(1) . . . . no
O(1) P(1) C(1) H(1) 175(2) . . . . no
O(1) P(1) C(1) H(2) -53(2) . . . . no
O(1) P(1) C(1) H(3) 58(2) . . . . no
O(2) P(1) C(1) H(1) -70(2) . . . . no
O(2) P(1) C(1) H(2) 59(2) . . . . no
O(2) P(1) C(1) H(3) 171(2) . . . . no
O(3) P(1) C(1) H(1) 51(2) . . . . no
O(3) P(1) C(1) H(2) -177(2) . . . . no
O(3) P(1) C(1) H(3) -66(2) . . . . no
